data_1557454
loop_
_publ_author_name
'Sharma, Mahendra K.'
'Blomeyer, Sebastian'
'Glodde, Timo'
'Neumann, Beate'
'Stammler, Hans-Georg'
'Hinz, Alexander'
'van Gastel, Maurice'
'Ghadwal, Rajendra S.'

_publ_section_title
;
 Isolation of singlet carbene derived 2-phospha-1,3-butadienes and their
 sequential one-electron oxidation to radical cations and dications
;
_journal_issue 7
_journal_name_full 'Chemical Science'
_journal_page_first 1975
_journal_page_last 1984
_journal_paper_doi 10.1039/C9SC05598C
_journal_volume 11
_journal_year 2020
_chemical_formula_moiety 'C54 H72 N3 P'
_chemical_formula_sum 'C54 H72 N3 P'
_chemical_formula_weight 794.11
_space_group_crystal_system monoclinic
_space_group_IT_number 14
_space_group_name_Hall '-P 2yn'
_space_group_name_H-M_alt 'P 1 21/n 1'
_atom_sites_solution_hydrogens geom
_atom_sites_solution_primary dual
_audit_creation_date 2019-06-26
_audit_creation_method
;
Olex2 1.3-ac4
(compiled 2019.04.23 svn.r3594 for Rigaku Oxford Diffraction, GUI svn.r5739)
;
_audit_update_record
;
2019-08-28 deposited with the CCDC.	2020-01-06 downloaded from the CCDC.
;
_cell_angle_alpha 90
_cell_angle_beta 93.5540(10)
_cell_angle_gamma 90
_cell_formula_units_Z 4
_cell_length_a 12.56270(10)
_cell_length_b 15.9337(2)
_cell_length_c 23.6169(2)
_cell_measurement_reflns_used 52810
_cell_measurement_temperature 100.00(10)
_cell_measurement_theta_max 76.3720
_cell_measurement_theta_min 3.2990
_cell_volume 4718.31(8)
_computing_cell_refinement 'CrysAlisPro 1.171.40.54a (Rigaku OD, 2019)'
_computing_data_collection 'CrysAlisPro 1.171.40.54a (Rigaku OD, 2019)'
_computing_data_reduction 'CrysAlisPro 1.171.40.54a (Rigaku OD, 2019)'
_computing_molecular_graphics 'Olex2 (Dolomanov et al., 2009)'
_computing_publication_material 'Olex2 (Dolomanov et al., 2009)'
_computing_structure_refinement 'ShelXL (Sheldrick, 2015)'
_computing_structure_solution 'ShelXT (Sheldrick, 2015)'
_diffrn_ambient_environment N~2~
_diffrn_ambient_temperature 100.00(10)
_diffrn_detector 'CCD plate'
_diffrn_detector_area_resol_mean 5.3114
_diffrn_detector_type Atlas
_diffrn_measured_fraction_theta_full 1.000
_diffrn_measured_fraction_theta_max 0.994
_diffrn_measurement_details
;
List of Runs (angles in degrees, time in seconds):

  # Type    Start    End  Width  t~exp~   \w     \q     \k     \f   Frames
#--------------------------------------------------------------------------
  1  \w    -85.00 -19.00   1.00    3.00    --  -38.50 -38.00  60.00   66
  2  \w    -51.00  33.00   1.00    3.00    --  -38.50  38.00  30.00   84
  3  \w   -107.00 -19.00   1.00    3.00    --  -38.50 -38.00-150.00   88
  4  \w    -69.00  29.00   1.00    3.00    --  -38.50  88.00-112.00   98
  5  \w    -47.00  30.00   1.00    3.00    --  -38.50  38.00-150.00   77
  6  \w     17.00  80.00   1.00    3.00    --   42.89  77.00 150.00   63
  7  \w      1.00  78.00   1.00    3.00    --   42.89 -99.00  90.00   77
  8  \w     13.00 114.00   1.00    3.00    --   42.89  77.00 -60.00  101
  9  \w     16.00  65.00   1.00    3.00    --   42.89  77.00-150.00   49
 10  \w     85.00 111.00   1.00    3.00    --   42.89  57.00 -90.00   26
 11  \w     16.00  60.00   1.00    3.00    --   42.89  77.00   0.00   44
 12  \w     18.00  64.00   1.00    3.00    --   42.89  57.00 -90.00   46
 13  \w     13.00  78.00   1.00    3.00    --   42.89  77.00  90.00   65
 14  \w     21.00  95.00   1.00    3.00    --   42.89  57.00  60.00   74
 15  \w     40.00  77.00   1.00   11.98    --  111.00 -77.00 -90.00   37
 16  \w     81.00 108.00   1.00   11.98    --  111.00  77.00 -60.00   27
 17  \w     81.00 107.00   1.00   11.98    --  111.00  76.00  86.29   26
 18  \w    113.00 175.00   1.00   11.98    --  111.00  77.00 -30.00   62
 19  \w     85.00 112.00   1.00   11.98    --  111.00  61.00 -60.00   27
 20  \w    119.00 153.00   1.00   11.98    --  111.00  51.00-160.62   34
 21  \w     84.00 111.00   1.00   11.98    --  111.00  64.00 -82.88   27
 22  \w     81.00 177.00   1.00   11.98    --  111.00  77.00  60.00   96
 23  \w     48.00 141.00   1.00   11.98    --  111.00 -77.00  60.00   93
 24  \w     81.00 107.00   1.00   11.98    --  111.00  77.00 -30.00   26
 25  \w     85.00 111.00   1.00   11.98    --  111.00  61.00   0.00   26
 26  \w     85.00 111.00   1.00   11.98    --  111.00  61.00  60.00   26
 27  \w     81.00 108.00   1.00   11.98    --  111.00  77.00-120.00   27
 28  \w     89.00 115.00   1.00   11.98    --  111.00  45.00  90.00   26
 29  \w     85.00 178.00   1.00   11.98    --  111.00  61.00 120.00   93
 30  \w     58.00 117.00   1.00   11.98    --  111.00-125.00  30.00   59
 31  \w     81.00 108.00   1.00   11.98    --  111.00  77.00 120.00   27
 32  \w     82.00 118.00   1.00   11.98    --  111.00-125.00 -60.00   36
 33  \w     86.00 177.00   1.00   11.98    --  111.00  61.00  30.00   91
 34  \w     83.00 178.00   1.00   11.98    --  111.00  68.00-144.88   95
 35  \w     87.00 115.00   1.00   11.98    --  111.00  51.00-160.62   28
 36  \w     85.00 111.00   1.00   11.98    --  111.00  61.00-120.00   26
 37  \w     81.00 176.00   1.00   11.98    --  111.00  77.00 150.00   95
 38  \w     41.00 118.00   1.00   11.98    --  111.00-125.00  90.00   77
 39  \w     85.00 111.00   1.00   11.98    --  111.00  61.00  90.00   26
 40  \w    116.00 178.00   1.00   11.98    --  111.00  77.00 -90.00   62
 41  \w     81.00 108.00   1.00   11.98    --  111.00  77.00   0.00   27
 42  \w    111.00 178.00   1.00   11.98    --  111.00  77.00   0.00   67
 43  \w     84.00 110.00   1.00   11.98    --  111.00  65.00-109.92   26
 44  \w     81.00 110.00   1.00   11.98    --  111.00  77.00  90.00   29
 45  \w    121.00 171.00   1.00   11.98    --  111.00  77.00  90.00   50
 46  \w     85.00 120.00   1.00   11.98    --  111.00  61.00 -30.00   35
 47  \w     81.00 107.00   1.00   11.98    --  111.00  77.00 -90.00   26
 48  \w     83.00 109.00   1.00   11.98    --  111.00  77.00  30.00   26
 49  \w     81.00 107.00   1.00   11.98    --  111.00  77.00-180.00   26
 50  \w     85.00 111.00   1.00   11.98    --  111.00  61.00-180.00   26
 51  \w     85.00 147.00   1.00   11.98    --  111.00  61.00-150.00   62
 52  \w     42.00  93.00   1.00   11.98    --  111.00 -77.00-150.00   51
 53  \w    107.00 141.00   1.00   11.98    --  111.00 -77.00-150.00   34
 54  \w     85.00 111.00   1.00   11.98    --  111.00  61.00 -90.00   26
 55  \w     85.00 125.00   1.00   11.98    --  111.00  61.00 150.00   40
 56  \w    109.00 178.00   1.00   11.98    --  111.00  77.00-120.00   69
 57  \w    114.00 139.00   1.00   11.98    --  111.00 -77.00 -90.00   25
 58  \w     82.00 108.00   1.00   11.98    --  111.00  72.00   0.65   26
 59  \w     85.00 177.00   1.00   11.98    --  111.00  59.00  46.28   92
 60  \w     63.00  64.00   1.00   11.98    --  111.00-125.00-150.00    1
;
_diffrn_measurement_device 'four-circle diffractometer'
_diffrn_measurement_device_type 'SuperNova, Dual, Cu at home/near, Atlas'
_diffrn_measurement_method '\w scans'
_diffrn_orient_matrix_type 'CrysAlisPro convention (1999,Acta A55,543-557)'
_diffrn_orient_matrix_UB_11 0.0035436000
_diffrn_orient_matrix_UB_12 -0.0427493000
_diffrn_orient_matrix_UB_13 -0.0583530000
_diffrn_orient_matrix_UB_21 -0.1218682000
_diffrn_orient_matrix_UB_22 0.0095195000
_diffrn_orient_matrix_UB_23 -0.0093074000
_diffrn_orient_matrix_UB_31 0.0151921000
_diffrn_orient_matrix_UB_32 0.0861936000
_diffrn_orient_matrix_UB_33 -0.0279417000
_diffrn_radiation_monochromator mirror
_diffrn_radiation_probe x-ray
_diffrn_radiation_type 'Cu K\a'
_diffrn_radiation_wavelength 1.54184
_diffrn_reflns_av_R_equivalents 0.0355
_diffrn_reflns_av_unetI/netI 0.0152
_diffrn_reflns_Laue_measured_fraction_full 1.000
_diffrn_reflns_Laue_measured_fraction_max 0.994
_diffrn_reflns_limit_h_max 15
_diffrn_reflns_limit_h_min -15
_diffrn_reflns_limit_k_max 19
_diffrn_reflns_limit_k_min -19
_diffrn_reflns_limit_l_max 29
_diffrn_reflns_limit_l_min -29
_diffrn_reflns_number 86959
_diffrn_reflns_point_group_measured_fraction_full 1.000
_diffrn_reflns_point_group_measured_fraction_max 0.994
_diffrn_reflns_theta_full 67.684
_diffrn_reflns_theta_max 76.717
_diffrn_reflns_theta_min 3.348
_diffrn_source 'micro-focus sealed X-ray tube'
_diffrn_source_type 'SuperNova (Cu) X-ray Source'
_exptl_absorpt_coefficient_mu 0.788
_exptl_absorpt_correction_T_max 1.000
_exptl_absorpt_correction_T_min 0.543
_exptl_absorpt_correction_type gaussian
_exptl_absorpt_process_details
;
CrysAlisPro 1.171.40.54a (Rigaku Oxford Diffraction, 2019)
Numerical absorption correction based on gaussian integration over
			a multifaceted crystal model
Empirical absorption correction using spherical harmonics,
 implemented in SCALE3 ABSPACK scaling algorithm.
;
_exptl_crystal_colour 'clear yellow'
_exptl_crystal_colour_lustre clear
_exptl_crystal_colour_primary yellow
_exptl_crystal_density_diffrn 1.118
_exptl_crystal_description irregular
_exptl_crystal_F_000 1728
_exptl_crystal_size_max 0.449
_exptl_crystal_size_mid 0.312
_exptl_crystal_size_min 0.219
_refine_diff_density_max 0.267
_refine_diff_density_min -0.275
_refine_diff_density_rms 0.039
_refine_ls_extinction_method none
_refine_ls_goodness_of_fit_ref 1.030
_refine_ls_hydrogen_treatment constr
_refine_ls_matrix_type full
_refine_ls_number_parameters 539
_refine_ls_number_reflns 9876
_refine_ls_number_restraints 0
_refine_ls_restrained_S_all 1.030
_refine_ls_R_factor_all 0.0373
_refine_ls_R_factor_gt 0.0358
_refine_ls_shift/su_max 0.001
_refine_ls_shift/su_mean 0.000
_refine_ls_structure_factor_coef Fsqd
_refine_ls_weighting_details 'w=1/[\s^2^(Fo^2^)+(0.0477P)^2^+1.7295P] where P=(Fo^2^+2Fc^2^)/3'
_refine_ls_weighting_scheme calc
_refine_ls_wR_factor_gt 0.0921
_refine_ls_wR_factor_ref 0.0933
_reflns_Friedel_coverage 0.000
_reflns_number_gt 9416
_reflns_number_total 9876
_reflns_threshold_expression 'I > 2\s(I)'
_cod_data_source_file c9sc05598c2.cif
_cod_data_source_block compound4
_cod_depositor_comments 'Adding full bibliography for 1557449--1557455.cif.'
_cod_database_code 1557454
_shelx_shelxl_version_number 2018/3
_chemical_oxdiff_formula 'C54 H72 N3 P'
_shelx_space_group_comment
;
The symmetry employed for this shelxl refinement is uniquely defined
by the following loop, which should always be used as a source of
symmetry information in preference to the above space-group names.
They are only intended as comments.
;
_diffrn_oxdiff_digest_frames
;
0180a4d5b456edcbad7a27c7fc6e55b281000283ddf
;
_reflns_odcompleteness_completeness 99.97
_reflns_odcompleteness_iscentric 1
_reflns_odcompleteness_theta 71.98
_olex2_refinement_description
;
1. Fixed Uiso
 At 1.2 times of:
  All C(H) groups, All C(H,H) groups
 At 1.5 times of:
  All C(H,H,H) groups
2.a Ternary CH refined with riding coordinates:
 C10(H10), C13(H13), C22(H22), C25(H25), C49(H49), C52(H52)
2.b Secondary CH2 refined with riding coordinates:
 C37(H37A,H37B)
2.c Aromatic/amide H refined with riding coordinates:
 C2(H2), C3(H3), C6(H6), C7(H7), C8(H8), C18(H18), C19(H19), C20(H20),
 C30(H30), C31(H31), C32(H32), C33(H33), C34(H34), C45(H45), C46(H46), C47(H47)
2.d Idealised Me refined as rotating group:
 C11(H11A,H11B,H11C), C12(H12A,H12B,H12C), C14(H14A,H14B,H14C), C15(H15A,H15B,
 H15C), C23(H23A,H23B,H23C), C24(H24A,H24B,H24C), C26(H26A,H26B,H26C), C27(H27A,
 H27B,H27C), C39(H39A,H39B,H39C), C40(H40A,H40B,H40C), C41(H41A,H41B,H41C),
 C42(H42A,H42B,H42C), C50(H50A,H50B,H50C), C51(H51A,H51B,H51C), C53(H53A,H53B,
 H53C), C54(H54A,H54B,H54C)
;
_olex2_date_sample_data_collection 2019-06-25
_olex2_submission_special_instructions 'No special instructions were received'
_oxdiff_exptl_absorpt_empirical_details
;
Empirical correction (ABSPACK) includes:
- Absorption correction using spherical harmonics
- Frame scaling
;
_oxdiff_exptl_absorpt_empirical_full_max 2.523
_oxdiff_exptl_absorpt_empirical_full_min 0.471

loop_
_space_group_symop_operation_xyz
'x, y, z'
'-x+1/2, y+1/2, -z+1/2'
'-x, -y, -z'
'x-1/2, -y-1/2, z-1/2'

loop_
_atom_site_label
_atom_site_type_symbol
_atom_site_fract_x
_atom_site_fract_y
_atom_site_fract_z
_atom_site_U_iso_or_equiv
_atom_site_adp_type
_atom_site_occupancy
_atom_site_site_symmetry_order
_atom_site_calc_flag
_atom_site_refinement_flags_posn
_atom_site_refinement_flags_adp
_atom_site_refinement_flags_occupancy
_atom_site_disorder_assembly
_atom_site_disorder_group
P1 P 0.71737(2) 0.26153(2) 0.40868(2) 0.01588(7) Uani 1 1 d . . . . .
N1 N 0.70907(7) 0.40828(6) 0.31528(4) 0.01735(17) Uani 1 1 d . . . . .
N2 N 0.54374(7) 0.38351(5) 0.28366(3) 0.01679(17) Uani 1 1 d . . . . .
N3 N 0.76674(7) 0.18389(5) 0.50732(3) 0.01695(17) Uani 1 1 d . . . . .
C1 C 0.61652(7) 0.36664(6) 0.33002(4) 0.01558(19) Uani 1 1 d . . . . .
C2 C 0.69157(8) 0.44810(7) 0.26280(4) 0.0213(2) Uani 1 1 d . . . . .
H2 H 0.741501 0.479205 0.244258 0.026 Uiso 1 1 calc R . . . .
C3 C 0.59131(8) 0.43388(7) 0.24396(4) 0.0212(2) Uani 1 1 d . . . . .
H3 H 0.558570 0.453951 0.210244 0.025 Uiso 1 1 calc R . . . .
C4 C 0.80968(8) 0.42459(6) 0.34584(4) 0.0178(2) Uani 1 1 d . . . . .
C5 C 0.90044(8) 0.38670(7) 0.32528(4) 0.0199(2) Uani 1 1 d . . . . .
C6 C 0.99996(8) 0.41761(7) 0.34513(5) 0.0233(2) Uani 1 1 d . . . . .
H6 H 1.061587 0.394875 0.331510 0.028 Uiso 1 1 calc R . . . .
C7 C 1.00799(9) 0.48150(7) 0.38472(5) 0.0258(2) Uani 1 1 d . . . . .
H7 H 1.074722 0.502479 0.396677 0.031 Uiso 1 1 calc R . . . .
C8 C 0.91712(9) 0.51454(7) 0.40674(5) 0.0247(2) Uani 1 1 d . . . . .
H8 H 0.923985 0.555387 0.434863 0.030 Uiso 1 1 calc R . . . .
C9 C 0.81559(8) 0.48756(7) 0.38744(4) 0.0207(2) Uani 1 1 d . . . . .
C10 C 0.89249(9) 0.31386(7) 0.28366(5) 0.0241(2) Uani 1 1 d . . . . .
H10 H 0.817086 0.298300 0.278183 0.029 Uiso 1 1 calc R . . . .
C11 C 0.93092(10) 0.33862(9) 0.22562(5) 0.0332(3) Uani 1 1 d . . . . .
H11A H 0.888994 0.384743 0.210512 0.050 Uiso 1 1 calc GR . . . .
H11B H 0.923294 0.291657 0.200223 0.050 Uiso 1 1 calc GR . . . .
H11C H 1.004547 0.354951 0.229769 0.050 Uiso 1 1 calc GR . . . .
C12 C 0.95340(10) 0.23698(8) 0.30748(5) 0.0303(3) Uani 1 1 d . . . . .
H12A H 1.027850 0.250287 0.312990 0.045 Uiso 1 1 calc GR . . . .
H12B H 0.944157 0.191159 0.281240 0.045 Uiso 1 1 calc GR . . . .
H12C H 0.926338 0.221350 0.343116 0.045 Uiso 1 1 calc GR . . . .
C13 C 0.71489(9) 0.52568(7) 0.40932(5) 0.0249(2) Uani 1 1 d . . . . .
H13 H 0.661461 0.480947 0.410050 0.030 Uiso 1 1 calc R . . . .
C14 C 0.66881(11) 0.59486(8) 0.36982(6) 0.0349(3) Uani 1 1 d . . . . .
H14A H 0.719423 0.639822 0.368287 0.052 Uiso 1 1 calc GR . . . .
H14B H 0.603919 0.615744 0.384020 0.052 Uiso 1 1 calc GR . . . .
H14C H 0.654258 0.572315 0.332450 0.052 Uiso 1 1 calc GR . . . .
C15 C 0.73130(11) 0.56049(8) 0.46959(5) 0.0329(3) Uani 1 1 d . . . . .
H15A H 0.769210 0.520105 0.493311 0.049 Uiso 1 1 calc GR . . . .
H15B H 0.663214 0.571652 0.484347 0.049 Uiso 1 1 calc GR . . . .
H15C H 0.771762 0.611551 0.468942 0.049 Uiso 1 1 calc GR . . . .
C16 C 0.43991(8) 0.34874(7) 0.26973(4) 0.01649(19) Uani 1 1 d . . . . .
C17 C 0.35281(8) 0.40410(7) 0.26634(4) 0.01724(19) Uani 1 1 d . . . . .
C18 C 0.25230(8) 0.37105(7) 0.25069(4) 0.0196(2) Uani 1 1 d . . . . .
H18 H 0.193394 0.406487 0.247627 0.024 Uiso 1 1 calc R . . . .
C19 C 0.23926(8) 0.28635(7) 0.23969(4) 0.0218(2) Uani 1 1 d . . . . .
H19 H 0.171555 0.264913 0.230422 0.026 Uiso 1 1 calc R . . . .
C20 C 0.32690(9) 0.23327(7) 0.24243(4) 0.0214(2) Uani 1 1 d . . . . .
H20 H 0.316931 0.176465 0.234765 0.026 Uiso 1 1 calc R . . . .
C21 C 0.42951(8) 0.26293(7) 0.25638(4) 0.0183(2) Uani 1 1 d . . . . .
C22 C 0.36383(8) 0.49750(7) 0.27852(5) 0.0206(2) Uani 1 1 d . . . . .
H22 H 0.437043 0.507998 0.293619 0.025 Uiso 1 1 calc R . . . .
C23 C 0.34516(10) 0.54839(7) 0.22358(5) 0.0277(2) Uani 1 1 d . . . . .
H23A H 0.393852 0.529953 0.196388 0.041 Uiso 1 1 calc GR . . . .
H23B H 0.356725 0.606872 0.231558 0.041 Uiso 1 1 calc GR . . . .
H23C H 0.273222 0.540151 0.208447 0.041 Uiso 1 1 calc GR . . . .
C24 C 0.28791(9) 0.52756(7) 0.32272(5) 0.0254(2) Uani 1 1 d . . . . .
H24A H 0.215483 0.520651 0.308009 0.038 Uiso 1 1 calc GR . . . .
H24B H 0.301181 0.585733 0.331037 0.038 Uiso 1 1 calc GR . . . .
H24C H 0.299558 0.495092 0.356786 0.038 Uiso 1 1 calc GR . . . .
C25 C 0.52620(9) 0.20542(7) 0.25549(4) 0.0217(2) Uani 1 1 d . . . . .
H25 H 0.571716 0.216451 0.289890 0.026 Uiso 1 1 calc R . . . .
C26 C 0.59157(10) 0.22455(9) 0.20418(5) 0.0333(3) Uani 1 1 d . . . . .
H26A H 0.549581 0.212245 0.169837 0.050 Uiso 1 1 calc GR . . . .
H26B H 0.654803 0.190572 0.206043 0.050 Uiso 1 1 calc GR . . . .
H26C H 0.611200 0.282782 0.204597 0.050 Uiso 1 1 calc GR . . . .
C27 C 0.49797(10) 0.11210(7) 0.25488(5) 0.0293(3) Uani 1 1 d . . . . .
H27A H 0.453983 0.099938 0.285667 0.044 Uiso 1 1 calc GR . . . .
H27B H 0.562198 0.079437 0.259002 0.044 Uiso 1 1 calc GR . . . .
H27C H 0.460004 0.098311 0.219572 0.044 Uiso 1 1 calc GR . . . .
C28 C 0.60194(8) 0.31695(6) 0.37705(4) 0.01601(19) Uani 1 1 d . . . . .
C29 C 0.49250(8) 0.28794(7) 0.38706(4) 0.01694(19) Uani 1 1 d . . . . .
C30 C 0.41044(8) 0.34508(7) 0.39537(4) 0.0198(2) Uani 1 1 d . . . . .
H30 H 0.425443 0.402235 0.396395 0.024 Uiso 1 1 calc R . . . .
C31 C 0.30669(9) 0.31791(8) 0.40211(5) 0.0254(2) Uani 1 1 d . . . . .
H31 H 0.253116 0.356919 0.407341 0.031 Uiso 1 1 calc R . . . .
C32 C 0.28291(9) 0.23303(8) 0.40108(5) 0.0284(3) Uani 1 1 d . . . . .
H32 H 0.213289 0.214940 0.404737 0.034 Uiso 1 1 calc R . . . .
C33 C 0.36384(9) 0.17521(8) 0.39454(5) 0.0259(2) Uani 1 1 d . . . . .
H33 H 0.348626 0.118083 0.394453 0.031 Uiso 1 1 calc R . . . .
C34 C 0.46732(8) 0.20229(7) 0.38812(4) 0.0203(2) Uani 1 1 d . . . . .
H34 H 0.521030 0.162860 0.384442 0.024 Uiso 1 1 calc R . . . .
C35 C 0.69940(8) 0.24174(6) 0.47968(4) 0.01651(19) Uani 1 1 d . . . . .
C36 C 0.62579(8) 0.27686(7) 0.52384(4) 0.0188(2) Uani 1 1 d . . . . .
C37 C 0.68881(9) 0.25341(7) 0.57983(4) 0.0210(2) Uani 1 1 d . . . . .
H37A H 0.737814 0.298144 0.591401 0.025 Uiso 1 1 calc R . . . .
H37B H 0.640355 0.244589 0.609695 0.025 Uiso 1 1 calc R . . . .
C38 C 0.75018(8) 0.17296(7) 0.56906(4) 0.0193(2) Uani 1 1 d . . . . .
C39 C 0.61351(9) 0.37203(7) 0.51930(5) 0.0244(2) Uani 1 1 d . . . . .
H39A H 0.682706 0.397816 0.521968 0.037 Uiso 1 1 calc GR . . . .
H39B H 0.572624 0.392005 0.549566 0.037 Uiso 1 1 calc GR . . . .
H39C H 0.577499 0.386076 0.483519 0.037 Uiso 1 1 calc GR . . . .
C40 C 0.51406(8) 0.23620(8) 0.52166(5) 0.0236(2) Uani 1 1 d . . . . .
H40A H 0.468337 0.263966 0.493473 0.035 Uiso 1 1 calc GR . . . .
H40B H 0.484624 0.241467 0.558049 0.035 Uiso 1 1 calc GR . . . .
H40C H 0.519746 0.177871 0.512117 0.035 Uiso 1 1 calc GR . . . .
C41 C 0.85430(9) 0.16774(7) 0.60603(4) 0.0230(2) Uani 1 1 d . . . . .
H41A H 0.900884 0.127536 0.590106 0.035 Uiso 1 1 calc GR . . . .
H41B H 0.839218 0.150625 0.643675 0.035 Uiso 1 1 calc GR . . . .
H41C H 0.888147 0.221777 0.607513 0.035 Uiso 1 1 calc GR . . . .
C42 C 0.68750(9) 0.09229(7) 0.57979(5) 0.0260(2) Uani 1 1 d . . . . .
H42A H 0.623482 0.091311 0.555398 0.039 Uiso 1 1 calc GR . . . .
H42B H 0.669312 0.090791 0.618667 0.039 Uiso 1 1 calc GR . . . .
H42C H 0.730553 0.044364 0.572025 0.039 Uiso 1 1 calc GR . . . .
C43 C 0.84467(8) 0.13640(6) 0.47871(4) 0.01763(19) Uani 1 1 d . . . . .
C44 C 0.81472(9) 0.06302(7) 0.44827(4) 0.0197(2) Uani 1 1 d . . . . .
C45 C 0.89383(10) 0.01744(7) 0.42299(5) 0.0243(2) Uani 1 1 d . . . . .
H45 H 0.875300 -0.031299 0.403080 0.029 Uiso 1 1 calc R . . . .
C46 C 0.99912(10) 0.04304(7) 0.42685(5) 0.0262(2) Uani 1 1 d . . . . .
H46 H 1.050827 0.011269 0.410184 0.031 Uiso 1 1 calc R . . . .
C47 C 1.02718(9) 0.11598(7) 0.45554(5) 0.0238(2) Uani 1 1 d . . . . .
H47 H 1.098043 0.133224 0.457725 0.029 Uiso 1 1 calc R . . . .
C48 C 0.95135(8) 0.16428(7) 0.48131(4) 0.0194(2) Uani 1 1 d . . . . .
C49 C 0.70005(9) 0.03342(7) 0.43932(5) 0.0236(2) Uani 1 1 d . . . . .
H49 H 0.654055 0.073520 0.457651 0.028 Uiso 1 1 calc R . . . .
C50 C 0.66691(10) 0.03111(8) 0.37575(5) 0.0313(3) Uani 1 1 d . . . . .
H50A H 0.680138 0.084861 0.359222 0.047 Uiso 1 1 calc GR . . . .
H50B H 0.592337 0.018077 0.370580 0.047 Uiso 1 1 calc GR . . . .
H50C H 0.707523 -0.011067 0.357651 0.047 Uiso 1 1 calc GR . . . .
C51 C 0.68319(11) -0.05361(8) 0.46487(6) 0.0334(3) Uani 1 1 d . . . . .
H51A H 0.723337 -0.094426 0.445225 0.050 Uiso 1 1 calc GR . . . .
H51B H 0.608811 -0.067754 0.461078 0.050 Uiso 1 1 calc GR . . . .
H51C H 0.706862 -0.053167 0.504304 0.050 Uiso 1 1 calc GR . . . .
C52 C 0.98644(8) 0.24709(7) 0.50845(4) 0.0206(2) Uani 1 1 d . . . . .
H52 H 0.928440 0.267630 0.530657 0.025 Uiso 1 1 calc R . . . .
C53 C 1.00590(9) 0.31203(7) 0.46264(5) 0.0237(2) Uani 1 1 d . . . . .
H53A H 1.062587 0.293167 0.440336 0.036 Uiso 1 1 calc GR . . . .
H53B H 1.025288 0.364652 0.480191 0.036 Uiso 1 1 calc GR . . . .
H53C H 0.942047 0.319076 0.438618 0.036 Uiso 1 1 calc GR . . . .
C54 C 1.08630(9) 0.23711(7) 0.54870(5) 0.0260(2) Uani 1 1 d . . . . .
H54A H 1.075885 0.191759 0.574535 0.039 Uiso 1 1 calc GR . . . .
H54B H 1.098788 0.288125 0.569692 0.039 Uiso 1 1 calc GR . . . .
H54C H 1.146702 0.225203 0.527035 0.039 Uiso 1 1 calc GR . . . .

loop_
_atom_site_aniso_label
_atom_site_aniso_U_11
_atom_site_aniso_U_22
_atom_site_aniso_U_33
_atom_site_aniso_U_23
_atom_site_aniso_U_13
_atom_site_aniso_U_12
P1 0.01624(12) 0.01828(13) 0.01303(12) 0.00163(9) 0.00016(9) 0.00062(9)
N1 0.0147(4) 0.0211(4) 0.0161(4) 0.0039(3) -0.0002(3) -0.0012(3)
N2 0.0150(4) 0.0210(4) 0.0142(4) 0.0029(3) -0.0010(3) -0.0006(3)
N3 0.0200(4) 0.0181(4) 0.0125(4) 0.0012(3) -0.0002(3) 0.0001(3)
C1 0.0139(4) 0.0174(5) 0.0153(4) -0.0011(4) -0.0003(3) 0.0006(3)
C2 0.0189(5) 0.0264(5) 0.0187(5) 0.0076(4) 0.0023(4) -0.0005(4)
C3 0.0197(5) 0.0269(5) 0.0168(5) 0.0068(4) 0.0009(4) 0.0013(4)
C4 0.0153(4) 0.0197(5) 0.0182(5) 0.0051(4) -0.0007(4) -0.0030(4)
C5 0.0179(5) 0.0227(5) 0.0188(5) 0.0058(4) 0.0005(4) 0.0002(4)
C6 0.0158(5) 0.0285(6) 0.0257(5) 0.0087(4) 0.0011(4) -0.0003(4)
C7 0.0196(5) 0.0281(6) 0.0289(6) 0.0080(4) -0.0043(4) -0.0071(4)
C8 0.0265(5) 0.0222(5) 0.0250(5) 0.0016(4) -0.0028(4) -0.0065(4)
C9 0.0214(5) 0.0195(5) 0.0213(5) 0.0033(4) 0.0011(4) -0.0030(4)
C10 0.0201(5) 0.0284(6) 0.0238(5) -0.0007(4) 0.0021(4) 0.0029(4)
C11 0.0326(6) 0.0443(7) 0.0229(6) 0.0022(5) 0.0022(5) 0.0103(5)
C12 0.0330(6) 0.0287(6) 0.0295(6) 0.0003(5) 0.0057(5) 0.0072(5)
C13 0.0248(5) 0.0225(5) 0.0282(6) -0.0036(4) 0.0062(4) -0.0045(4)
C14 0.0330(6) 0.0321(7) 0.0405(7) 0.0000(5) 0.0079(5) 0.0085(5)
C15 0.0374(7) 0.0292(6) 0.0331(6) -0.0100(5) 0.0103(5) -0.0121(5)
C16 0.0153(4) 0.0219(5) 0.0120(4) 0.0004(4) -0.0010(3) -0.0004(4)
C17 0.0178(5) 0.0207(5) 0.0131(4) 0.0000(4) 0.0002(3) 0.0006(4)
C18 0.0163(4) 0.0256(5) 0.0167(4) 0.0009(4) -0.0004(4) 0.0017(4)
C19 0.0184(5) 0.0279(6) 0.0186(5) 0.0001(4) -0.0022(4) -0.0041(4)
C20 0.0250(5) 0.0201(5) 0.0188(5) -0.0015(4) -0.0017(4) -0.0029(4)
C21 0.0208(5) 0.0214(5) 0.0126(4) -0.0002(4) -0.0010(4) 0.0016(4)
C22 0.0191(5) 0.0197(5) 0.0229(5) -0.0014(4) -0.0004(4) 0.0011(4)
C23 0.0310(6) 0.0229(5) 0.0296(6) 0.0042(4) 0.0065(5) 0.0036(4)
C24 0.0295(6) 0.0236(5) 0.0231(5) -0.0019(4) 0.0008(4) 0.0070(4)
C25 0.0244(5) 0.0221(5) 0.0181(5) -0.0027(4) -0.0022(4) 0.0048(4)
C26 0.0351(6) 0.0396(7) 0.0261(6) -0.0002(5) 0.0079(5) 0.0137(5)
C27 0.0350(6) 0.0232(6) 0.0286(6) -0.0072(4) -0.0079(5) 0.0061(5)
C28 0.0160(4) 0.0175(5) 0.0143(4) -0.0002(4) -0.0006(3) -0.0011(4)
C29 0.0178(5) 0.0221(5) 0.0107(4) 0.0012(4) -0.0011(3) -0.0027(4)
C30 0.0195(5) 0.0244(5) 0.0154(5) 0.0020(4) 0.0004(4) -0.0007(4)
C31 0.0187(5) 0.0374(6) 0.0203(5) 0.0037(4) 0.0022(4) 0.0013(4)
C32 0.0193(5) 0.0419(7) 0.0241(5) 0.0050(5) 0.0019(4) -0.0094(5)
C33 0.0279(6) 0.0284(6) 0.0211(5) 0.0033(4) -0.0004(4) -0.0109(4)
C34 0.0224(5) 0.0225(5) 0.0158(5) 0.0010(4) -0.0008(4) -0.0032(4)
C35 0.0168(4) 0.0160(5) 0.0164(5) -0.0005(4) -0.0014(4) -0.0029(4)
C36 0.0203(5) 0.0219(5) 0.0141(4) -0.0007(4) 0.0006(4) 0.0002(4)
C37 0.0233(5) 0.0254(5) 0.0140(5) -0.0013(4) -0.0002(4) 0.0009(4)
C38 0.0230(5) 0.0227(5) 0.0122(4) 0.0008(4) -0.0001(4) -0.0010(4)
C39 0.0300(6) 0.0228(5) 0.0203(5) -0.0022(4) 0.0008(4) 0.0045(4)
C40 0.0206(5) 0.0332(6) 0.0172(5) 0.0023(4) 0.0027(4) -0.0010(4)
C41 0.0255(5) 0.0281(6) 0.0150(5) 0.0016(4) -0.0019(4) 0.0024(4)
C42 0.0318(6) 0.0266(6) 0.0194(5) 0.0056(4) 0.0011(4) -0.0042(4)
C43 0.0222(5) 0.0172(5) 0.0134(4) 0.0031(4) -0.0002(4) 0.0021(4)
C44 0.0266(5) 0.0177(5) 0.0147(4) 0.0027(4) -0.0011(4) -0.0001(4)
C45 0.0358(6) 0.0176(5) 0.0196(5) -0.0009(4) 0.0015(4) 0.0023(4)
C46 0.0320(6) 0.0238(6) 0.0237(5) 0.0024(4) 0.0079(4) 0.0074(4)
C47 0.0232(5) 0.0244(5) 0.0242(5) 0.0049(4) 0.0044(4) 0.0015(4)
C48 0.0230(5) 0.0192(5) 0.0159(4) 0.0041(4) 0.0004(4) 0.0004(4)
C49 0.0273(5) 0.0201(5) 0.0227(5) -0.0021(4) -0.0030(4) -0.0020(4)
C50 0.0382(6) 0.0273(6) 0.0268(6) -0.0067(5) -0.0099(5) 0.0014(5)
C51 0.0362(6) 0.0240(6) 0.0398(7) 0.0021(5) -0.0007(5) -0.0078(5)
C52 0.0202(5) 0.0209(5) 0.0204(5) 0.0017(4) -0.0007(4) -0.0014(4)
C53 0.0232(5) 0.0225(5) 0.0250(5) 0.0042(4) -0.0027(4) -0.0032(4)
C54 0.0261(5) 0.0263(6) 0.0247(5) 0.0035(4) -0.0049(4) -0.0021(4)

loop_
_atom_type_symbol
_atom_type_description
_atom_type_scat_dispersion_real
_atom_type_scat_dispersion_imag
_atom_type_scat_source
C C 0.0181 0.0091 'International Tables Vol C Tables 4.2.6.8 and 6.1.1.4'
H H 0.0000 0.0000 'International Tables Vol C Tables 4.2.6.8 and 6.1.1.4'
N N 0.0311 0.0180 'International Tables Vol C Tables 4.2.6.8 and 6.1.1.4'
P P 0.2955 0.4335 'International Tables Vol C Tables 4.2.6.8 and 6.1.1.4'

loop_
_exptl_crystal_face_index_h
_exptl_crystal_face_index_k
_exptl_crystal_face_index_l
_exptl_crystal_face_perp_dist
0 4 5 0.1096
0 -4 -5 0.1096
-1 -2 5 0.1415
1 2 -5 0.1415
-1 0 0 0.1836
1 0 0 0.1836
0 -5 -1 0.1587
0 5 1 0.1587
1 -1 -5 0.1064
2 1 5 0.1967
-1 2 -5 0.1298
-2 -1 -5 0.1065
-2 -5 -1 0.1505
3 5 -2 0.1708

loop_
_geom_angle_atom_site_label_1
_geom_angle_atom_site_label_2
_geom_angle_atom_site_label_3
_geom_angle
_geom_angle_site_symmetry_1
_geom_angle_site_symmetry_3
_geom_angle_publ_flag
C35 P1 C28 109.70(5) . . ?
C1 N1 C4 132.61(8) . . ?
C2 N1 C1 110.37(8) . . ?
C2 N1 C4 116.59(8) . . ?
C1 N2 C16 129.87(8) . . ?
C3 N2 C1 110.33(8) . . ?
C3 N2 C16 119.23(8) . . ?
C35 N3 C38 114.74(8) . . ?
C35 N3 C43 122.80(8) . . ?
C43 N3 C38 122.45(8) . . ?
N1 C1 N2 103.01(8) . . ?
C28 C1 N1 128.52(9) . . ?
C28 C1 N2 128.37(9) . . ?
N1 C2 H2 125.9 . . ?
C3 C2 N1 108.25(9) . . ?
C3 C2 H2 125.9 . . ?
N2 C3 H3 126.0 . . ?
C2 C3 N2 108.02(9) . . ?
C2 C3 H3 126.0 . . ?
C5 C4 N1 117.11(9) . . ?
C9 C4 N1 119.13(9) . . ?
C9 C4 C5 122.76(9) . . ?
C4 C5 C10 122.01(9) . . ?
C6 C5 C4 117.50(10) . . ?
C6 C5 C10 120.49(10) . . ?
C5 C6 H6 119.6 . . ?
C7 C6 C5 120.86(10) . . ?
C7 C6 H6 119.6 . . ?
C6 C7 H7 119.8 . . ?
C6 C7 C8 120.40(10) . . ?
C8 C7 H7 119.8 . . ?
C7 C8 H8 119.4 . . ?
C7 C8 C9 121.15(11) . . ?
C9 C8 H8 119.4 . . ?
C4 C9 C13 120.94(9) . . ?
C8 C9 C4 117.17(10) . . ?
C8 C9 C13 121.87(10) . . ?
C5 C10 H10 107.6 . . ?
C5 C10 C11 111.72(10) . . ?
C5 C10 C12 111.19(9) . . ?
C11 C10 H10 107.6 . . ?
C12 C10 H10 107.6 . . ?
C12 C10 C11 110.86(9) . . ?
C10 C11 H11A 109.5 . . ?
C10 C11 H11B 109.5 . . ?
C10 C11 H11C 109.5 . . ?
H11A C11 H11B 109.5 . . ?
H11A C11 H11C 109.5 . . ?
H11B C11 H11C 109.5 . . ?
C10 C12 H12A 109.5 . . ?
C10 C12 H12B 109.5 . . ?
C10 C12 H12C 109.5 . . ?
H12A C12 H12B 109.5 . . ?
H12A C12 H12C 109.5 . . ?
H12B C12 H12C 109.5 . . ?
C9 C13 H13 107.5 . . ?
C9 C13 C14 111.75(9) . . ?
C9 C13 C15 113.19(10) . . ?
C14 C13 H13 107.5 . . ?
C15 C13 H13 107.5 . . ?
C15 C13 C14 109.23(10) . . ?
C13 C14 H14A 109.5 . . ?
C13 C14 H14B 109.5 . . ?
C13 C14 H14C 109.5 . . ?
H14A C14 H14B 109.5 . . ?
H14A C14 H14C 109.5 . . ?
H14B C14 H14C 109.5 . . ?
C13 C15 H15A 109.5 . . ?
C13 C15 H15B 109.5 . . ?
C13 C15 H15C 109.5 . . ?
H15A C15 H15B 109.5 . . ?
H15A C15 H15C 109.5 . . ?
H15B C15 H15C 109.5 . . ?
C17 C16 N2 117.66(9) . . ?
C17 C16 C21 122.44(9) . . ?
C21 C16 N2 119.76(9) . . ?
C16 C17 C22 122.87(9) . . ?
C18 C17 C16 117.83(9) . . ?
C18 C17 C22 119.29(9) . . ?
C17 C18 H18 119.6 . . ?
C19 C18 C17 120.83(10) . . ?
C19 C18 H18 119.6 . . ?
C18 C19 H19 119.9 . . ?
C18 C19 C20 120.15(10) . . ?
C20 C19 H19 119.9 . . ?
C19 C20 H20 119.2 . . ?
C19 C20 C21 121.63(10) . . ?
C21 C20 H20 119.2 . . ?
C16 C21 C25 121.64(9) . . ?
C20 C21 C16 117.01(9) . . ?
C20 C21 C25 121.32(10) . . ?
C17 C22 H22 108.0 . . ?
C17 C22 C23 110.47(9) . . ?
C17 C22 C24 112.41(9) . . ?
C23 C22 H22 108.0 . . ?
C24 C22 H22 108.0 . . ?
C24 C22 C23 109.96(9) . . ?
C22 C23 H23A 109.5 . . ?
C22 C23 H23B 109.5 . . ?
C22 C23 H23C 109.5 . . ?
H23A C23 H23B 109.5 . . ?
H23A C23 H23C 109.5 . . ?
H23B C23 H23C 109.5 . . ?
C22 C24 H24A 109.5 . . ?
C22 C24 H24B 109.5 . . ?
C22 C24 H24C 109.5 . . ?
H24A C24 H24B 109.5 . . ?
H24A C24 H24C 109.5 . . ?
H24B C24 H24C 109.5 . . ?
C21 C25 H25 107.8 . . ?
C21 C25 C26 110.95(9) . . ?
C21 C25 C27 113.62(9) . . ?
C26 C25 H25 107.8 . . ?
C27 C25 H25 107.8 . . ?
C27 C25 C26 108.71(10) . . ?
C25 C26 H26A 109.5 . . ?
C25 C26 H26B 109.5 . . ?
C25 C26 H26C 109.5 . . ?
H26A C26 H26B 109.5 . . ?
H26A C26 H26C 109.5 . . ?
H26B C26 H26C 109.5 . . ?
C25 C27 H27A 109.5 . . ?
C25 C27 H27B 109.5 . . ?
C25 C27 H27C 109.5 . . ?
H27A C27 H27B 109.5 . . ?
H27A C27 H27C 109.5 . . ?
H27B C27 H27C 109.5 . . ?
C1 C28 P1 117.72(7) . . ?
C1 C28 C29 118.41(8) . . ?
C29 C28 P1 120.45(7) . . ?
C30 C29 C28 121.21(9) . . ?
C30 C29 C34 117.54(9) . . ?
C34 C29 C28 121.24(9) . . ?
C29 C30 H30 119.4 . . ?
C31 C30 C29 121.15(10) . . ?
C31 C30 H30 119.4 . . ?
C30 C31 H31 119.9 . . ?
C32 C31 C30 120.28(11) . . ?
C32 C31 H31 119.9 . . ?
C31 C32 H32 120.3 . . ?
C31 C32 C33 119.45(10) . . ?
C33 C32 H32 120.3 . . ?
C32 C33 H33 119.9 . . ?
C34 C33 C32 120.24(11) . . ?
C34 C33 H33 119.9 . . ?
C29 C34 H34 119.4 . . ?
C33 C34 C29 121.27(10) . . ?
C33 C34 H34 119.4 . . ?
N3 C35 P1 117.62(7) . . ?
N3 C35 C36 107.28(8) . . ?
C36 C35 P1 135.04(8) . . ?
C35 C36 C37 101.20(8) . . ?
C35 C36 C40 114.05(8) . . ?
C39 C36 C35 112.04(9) . . ?
C39 C36 C37 110.15(9) . . ?
C39 C36 C40 109.07(9) . . ?
C40 C36 C37 110.10(9) . . ?
C36 C37 H37A 110.2 . . ?
C36 C37 H37B 110.2 . . ?
H37A C37 H37B 108.5 . . ?
C38 C37 C36 107.34(8) . . ?
C38 C37 H37A 110.2 . . ?
C38 C37 H37B 110.2 . . ?
N3 C38 C37 99.62(8) . . ?
N3 C38 C41 113.40(8) . . ?
N3 C38 C42 111.22(8) . . ?
C37 C38 C41 111.95(9) . . ?
C37 C38 C42 113.95(9) . . ?
C41 C38 C42 106.81(9) . . ?
C36 C39 H39A 109.5 . . ?
C36 C39 H39B 109.5 . . ?
C36 C39 H39C 109.5 . . ?
H39A C39 H39B 109.5 . . ?
H39A C39 H39C 109.5 . . ?
H39B C39 H39C 109.5 . . ?
C36 C40 H40A 109.5 . . ?
C36 C40 H40B 109.5 . . ?
C36 C40 H40C 109.5 . . ?
H40A C40 H40B 109.5 . . ?
H40A C40 H40C 109.5 . . ?
H40B C40 H40C 109.5 . . ?
C38 C41 H41A 109.5 . . ?
C38 C41 H41B 109.5 . . ?
C38 C41 H41C 109.5 . . ?
H41A C41 H41B 109.5 . . ?
H41A C41 H41C 109.5 . . ?
H41B C41 H41C 109.5 . . ?
C38 C42 H42A 109.5 . . ?
C38 C42 H42B 109.5 . . ?
C38 C42 H42C 109.5 . . ?
H42A C42 H42B 109.5 . . ?
H42A C42 H42C 109.5 . . ?
H42B C42 H42C 109.5 . . ?
C44 C43 N3 120.49(9) . . ?
C48 C43 N3 119.12(9) . . ?
C48 C43 C44 120.40(9) . . ?
C43 C44 C49 123.30(10) . . ?
C45 C44 C43 118.35(10) . . ?
C45 C44 C49 118.29(10) . . ?
C44 C45 H45 119.2 . . ?
C46 C45 C44 121.51(10) . . ?
C46 C45 H45 119.2 . . ?
C45 C46 H46 120.2 . . ?
C47 C46 C45 119.69(10) . . ?
C47 C46 H46 120.2 . . ?
C46 C47 H47 119.4 . . ?
C46 C47 C48 121.25(10) . . ?
C48 C47 H47 119.4 . . ?
C43 C48 C52 122.81(9) . . ?
C47 C48 C43 118.74(10) . . ?
C47 C48 C52 118.38(10) . . ?
C44 C49 H49 108.4 . . ?
C44 C49 C50 109.96(9) . . ?
C44 C49 C51 112.30(9) . . ?
C50 C49 H49 108.4 . . ?
C51 C49 H49 108.4 . . ?
C51 C49 C50 109.15(10) . . ?
C49 C50 H50A 109.5 . . ?
C49 C50 H50B 109.5 . . ?
C49 C50 H50C 109.5 . . ?
H50A C50 H50B 109.5 . . ?
H50A C50 H50C 109.5 . . ?
H50B C50 H50C 109.5 . . ?
C49 C51 H51A 109.5 . . ?
C49 C51 H51B 109.5 . . ?
C49 C51 H51C 109.5 . . ?
H51A C51 H51B 109.5 . . ?
H51A C51 H51C 109.5 . . ?
H51B C51 H51C 109.5 . . ?
C48 C52 H52 108.0 . . ?
C48 C52 C53 110.13(9) . . ?
C48 C52 C54 112.07(9) . . ?
C53 C52 H52 108.0 . . ?
C53 C52 C54 110.38(9) . . ?
C54 C52 H52 108.0 . . ?
C52 C53 H53A 109.5 . . ?
C52 C53 H53B 109.5 . . ?
C52 C53 H53C 109.5 . . ?
H53A C53 H53B 109.5 . . ?
H53A C53 H53C 109.5 . . ?
H53B C53 H53C 109.5 . . ?
C52 C54 H54A 109.5 . . ?
C52 C54 H54B 109.5 . . ?
C52 C54 H54C 109.5 . . ?
H54A C54 H54B 109.5 . . ?
H54A C54 H54C 109.5 . . ?
H54B C54 H54C 109.5 . . ?

loop_
_geom_bond_atom_site_label_1
_geom_bond_atom_site_label_2
_geom_bond_distance
_geom_bond_site_symmetry_2
_geom_bond_publ_flag
P1 C28 1.8183(10) . ?
P1 C35 1.7346(10) . ?
N1 C1 1.4012(12) . ?
N1 C2 1.3975(13) . ?
N1 C4 1.4399(12) . ?
N2 C1 1.4082(12) . ?
N2 C3 1.3963(13) . ?
N2 C16 1.4364(12) . ?
N3 C35 1.3867(13) . ?
N3 C38 1.4959(12) . ?
N3 C43 1.4385(13) . ?
C1 C28 1.3855(14) . ?
C2 H2 0.9300 . ?
C2 C3 1.3291(15) . ?
C3 H3 0.9300 . ?
C4 C5 1.4031(14) . ?
C4 C9 1.4029(15) . ?
C5 C6 1.3973(15) . ?
C5 C10 1.5203(15) . ?
C6 H6 0.9300 . ?
C6 C7 1.3817(17) . ?
C7 H7 0.9300 . ?
C7 C8 1.3873(17) . ?
C8 H8 0.9300 . ?
C8 C9 1.3956(15) . ?
C9 C13 1.5223(15) . ?
C10 H10 0.9800 . ?
C10 C11 1.5328(16) . ?
C10 C12 1.5327(16) . ?
C11 H11A 0.9600 . ?
C11 H11B 0.9600 . ?
C11 H11C 0.9600 . ?
C12 H12A 0.9600 . ?
C12 H12B 0.9600 . ?
C12 H12C 0.9600 . ?
C13 H13 0.9800 . ?
C13 C14 1.5341(17) . ?
C13 C15 1.5296(16) . ?
C14 H14A 0.9600 . ?
C14 H14B 0.9600 . ?
C14 H14C 0.9600 . ?
C15 H15A 0.9600 . ?
C15 H15B 0.9600 . ?
C15 H15C 0.9600 . ?
C16 C17 1.4038(14) . ?
C16 C21 1.4075(15) . ?
C17 C18 1.3967(14) . ?
C17 C22 1.5205(14) . ?
C18 H18 0.9300 . ?
C18 C19 1.3822(16) . ?
C19 H19 0.9300 . ?
C19 C20 1.3867(15) . ?
C20 H20 0.9300 . ?
C20 C21 1.3931(15) . ?
C21 C25 1.5229(14) . ?
C22 H22 0.9800 . ?
C22 C23 1.5356(15) . ?
C22 C24 1.5337(15) . ?
C23 H23A 0.9600 . ?
C23 H23B 0.9600 . ?
C23 H23C 0.9600 . ?
C24 H24A 0.9600 . ?
C24 H24B 0.9600 . ?
C24 H24C 0.9600 . ?
C25 H25 0.9800 . ?
C25 C26 1.5358(16) . ?
C25 C27 1.5285(16) . ?
C26 H26A 0.9600 . ?
C26 H26B 0.9600 . ?
C26 H26C 0.9600 . ?
C27 H27A 0.9600 . ?
C27 H27B 0.9600 . ?
C27 H27C 0.9600 . ?
C28 C29 1.4833(13) . ?
C29 C30 1.3982(15) . ?
C29 C34 1.4015(15) . ?
C30 H30 0.9300 . ?
C30 C31 1.3919(15) . ?
C31 H31 0.9300 . ?
C31 C32 1.3849(18) . ?
C32 H32 0.9300 . ?
C32 C33 1.3878(18) . ?
C33 H33 0.9300 . ?
C33 C34 1.3870(15) . ?
C34 H34 0.9300 . ?
C35 C36 1.5413(14) . ?
C36 C37 1.5445(14) . ?
C36 C39 1.5273(15) . ?
C36 C40 1.5439(14) . ?
C37 H37A 0.9700 . ?
C37 H37B 0.9700 . ?
C37 C38 1.5252(15) . ?
C38 C41 1.5292(14) . ?
C38 C42 1.5367(15) . ?
C39 H39A 0.9600 . ?
C39 H39B 0.9600 . ?
C39 H39C 0.9600 . ?
C40 H40A 0.9600 . ?
C40 H40B 0.9600 . ?
C40 H40C 0.9600 . ?
C41 H41A 0.9600 . ?
C41 H41B 0.9600 . ?
C41 H41C 0.9600 . ?
C42 H42A 0.9600 . ?
C42 H42B 0.9600 . ?
C42 H42C 0.9600 . ?
C43 C44 1.4113(14) . ?
C43 C48 1.4097(14) . ?
C44 C45 1.3947(15) . ?
C44 C49 1.5180(15) . ?
C45 H45 0.9300 . ?
C45 C46 1.3817(17) . ?
C46 H46 0.9300 . ?
C46 C47 1.3801(17) . ?
C47 H47 0.9300 . ?
C47 C48 1.3935(15) . ?
C48 C52 1.5203(15) . ?
C49 H49 0.9800 . ?
C49 C50 1.5334(15) . ?
C49 C51 1.5322(16) . ?
C50 H50A 0.9600 . ?
C50 H50B 0.9600 . ?
C50 H50C 0.9600 . ?
C51 H51A 0.9600 . ?
C51 H51B 0.9600 . ?
C51 H51C 0.9600 . ?
C52 H52 0.9800 . ?
C52 C53 1.5276(15) . ?
C52 C54 1.5344(15) . ?
C53 H53A 0.9600 . ?
C53 H53B 0.9600 . ?
C53 H53C 0.9600 . ?
C54 H54A 0.9600 . ?
C54 H54B 0.9600 . ?
C54 H54C 0.9600 . ?

loop_
_geom_torsion_atom_site_label_1
_geom_torsion_atom_site_label_2
_geom_torsion_atom_site_label_3
_geom_torsion_atom_site_label_4
_geom_torsion
_geom_torsion_site_symmetry_1
_geom_torsion_site_symmetry_2
_geom_torsion_site_symmetry_3
_geom_torsion_site_symmetry_4
_geom_torsion_publ_flag
P1 C28 C29 C30 140.89(8) . . . . ?
P1 C28 C29 C34 -39.61(12) . . . . ?
P1 C35 C36 C37 -158.21(9) . . . . ?
P1 C35 C36 C39 -40.88(14) . . . . ?
P1 C35 C36 C40 83.62(12) . . . . ?
N1 C1 C28 P1 -28.15(14) . . . . ?
N1 C1 C28 C29 172.60(9) . . . . ?
N1 C2 C3 N2 -1.02(13) . . . . ?
N1 C4 C5 C6 164.47(9) . . . . ?
N1 C4 C5 C10 -16.43(14) . . . . ?
N1 C4 C9 C8 -165.77(9) . . . . ?
N1 C4 C9 C13 12.95(15) . . . . ?
N2 C1 C28 P1 147.63(9) . . . . ?
N2 C1 C28 C29 -11.61(16) . . . . ?
N2 C16 C17 C18 177.60(8) . . . . ?
N2 C16 C17 C22 -1.97(14) . . . . ?
N2 C16 C21 C20 -179.08(9) . . . . ?
N2 C16 C21 C25 -0.82(14) . . . . ?
N3 C35 C36 C37 18.75(10) . . . . ?
N3 C35 C36 C39 136.08(9) . . . . ?
N3 C35 C36 C40 -99.41(10) . . . . ?
N3 C43 C44 C45 -177.68(9) . . . . ?
N3 C43 C44 C49 5.29(15) . . . . ?
N3 C43 C48 C47 177.27(9) . . . . ?
N3 C43 C48 C52 -5.91(14) . . . . ?
C1 N1 C2 C3 0.50(13) . . . . ?
C1 N1 C4 C5 115.15(12) . . . . ?
C1 N1 C4 C9 -75.93(14) . . . . ?
C1 N2 C3 C2 1.20(12) . . . . ?
C1 N2 C16 C17 119.32(11) . . . . ?
C1 N2 C16 C21 -64.91(14) . . . . ?
C1 C28 C29 C30 -60.45(13) . . . . ?
C1 C28 C29 C34 119.05(11) . . . . ?
C2 N1 C1 N2 0.23(11) . . . . ?
C2 N1 C1 C28 176.84(10) . . . . ?
C2 N1 C4 C5 -73.28(12) . . . . ?
C2 N1 C4 C9 95.65(12) . . . . ?
C3 N2 C1 N1 -0.85(11) . . . . ?
C3 N2 C1 C28 -177.47(10) . . . . ?
C3 N2 C16 C17 -70.22(12) . . . . ?
C3 N2 C16 C21 105.56(11) . . . . ?
C4 N1 C1 N2 172.20(10) . . . . ?
C4 N1 C1 C28 -11.19(18) . . . . ?
C4 N1 C2 C3 -172.90(9) . . . . ?
C4 C5 C6 C7 1.78(15) . . . . ?
C4 C5 C10 C11 113.20(11) . . . . ?
C4 C5 C10 C12 -122.35(11) . . . . ?
C4 C9 C13 C14 -82.51(13) . . . . ?
C4 C9 C13 C15 153.68(10) . . . . ?
C5 C4 C9 C8 2.50(15) . . . . ?
C5 C4 C9 C13 -178.79(10) . . . . ?
C5 C6 C7 C8 1.86(17) . . . . ?
C6 C5 C10 C11 -67.73(13) . . . . ?
C6 C5 C10 C12 56.72(13) . . . . ?
C6 C7 C8 C9 -3.48(17) . . . . ?
C7 C8 C9 C4 1.31(16) . . . . ?
C7 C8 C9 C13 -177.39(10) . . . . ?
C8 C9 C13 C14 96.15(13) . . . . ?
C8 C9 C13 C15 -27.67(15) . . . . ?
C9 C4 C5 C6 -4.02(15) . . . . ?
C9 C4 C5 C10 175.08(10) . . . . ?
C10 C5 C6 C7 -177.34(10) . . . . ?
C16 N2 C1 N1 170.28(9) . . . . ?
C16 N2 C1 C28 -6.33(17) . . . . ?
C16 N2 C3 C2 -171.01(9) . . . . ?
C16 C17 C18 C19 0.85(15) . . . . ?
C16 C17 C22 C23 109.90(11) . . . . ?
C16 C17 C22 C24 -126.86(10) . . . . ?
C16 C21 C25 C26 -71.65(13) . . . . ?
C16 C21 C25 C27 165.52(9) . . . . ?
C17 C16 C21 C20 -3.51(15) . . . . ?
C17 C16 C21 C25 174.75(9) . . . . ?
C17 C18 C19 C20 -1.95(16) . . . . ?
C18 C17 C22 C23 -69.66(12) . . . . ?
C18 C17 C22 C24 53.57(13) . . . . ?
C18 C19 C20 C21 0.26(16) . . . . ?
C19 C20 C21 C16 2.38(15) . . . . ?
C19 C20 C21 C25 -175.89(10) . . . . ?
C20 C21 C25 C26 106.54(12) . . . . ?
C20 C21 C25 C27 -16.30(14) . . . . ?
C21 C16 C17 C18 1.94(15) . . . . ?
C21 C16 C17 C22 -177.63(9) . . . . ?
C22 C17 C18 C19 -179.56(9) . . . . ?
C28 P1 C35 N3 165.51(7) . . . . ?
C28 P1 C35 C36 -17.77(11) . . . . ?
C28 C29 C30 C31 176.97(9) . . . . ?
C28 C29 C34 C33 -176.61(9) . . . . ?
C29 C30 C31 C32 0.42(16) . . . . ?
C30 C29 C34 C33 2.91(15) . . . . ?
C30 C31 C32 C33 1.44(17) . . . . ?
C31 C32 C33 C34 -1.10(17) . . . . ?
C32 C33 C34 C29 -1.13(16) . . . . ?
C34 C29 C30 C31 -2.55(14) . . . . ?
C35 P1 C28 C1 154.73(8) . . . . ?
C35 P1 C28 C29 -46.47(9) . . . . ?
C35 N3 C38 C37 -18.34(11) . . . . ?
C35 N3 C38 C41 -137.45(9) . . . . ?
C35 N3 C38 C42 102.16(10) . . . . ?
C35 N3 C43 C44 -82.11(12) . . . . ?
C35 N3 C43 C48 97.69(11) . . . . ?
C35 C36 C37 C38 -30.53(10) . . . . ?
C36 C37 C38 N3 29.67(10) . . . . ?
C36 C37 C38 C41 149.84(9) . . . . ?
C36 C37 C38 C42 -88.81(10) . . . . ?
C38 N3 C35 P1 177.21(7) . . . . ?
C38 N3 C35 C36 -0.36(11) . . . . ?
C38 N3 C43 C44 96.24(11) . . . . ?
C38 N3 C43 C48 -83.96(12) . . . . ?
C39 C36 C37 C38 -149.22(9) . . . . ?
C40 C36 C37 C38 90.46(10) . . . . ?
C43 N3 C35 P1 -4.32(13) . . . . ?
C43 N3 C35 C36 178.10(9) . . . . ?
C43 N3 C38 C37 163.18(9) . . . . ?
C43 N3 C38 C41 44.08(13) . . . . ?
C43 N3 C38 C42 -76.32(12) . . . . ?
C43 C44 C45 C46 -0.54(16) . . . . ?
C43 C44 C49 C50 118.83(11) . . . . ?
C43 C44 C49 C51 -119.43(11) . . . . ?
C43 C48 C52 C53 -103.90(11) . . . . ?
C43 C48 C52 C54 132.81(10) . . . . ?
C44 C43 C48 C47 -2.93(15) . . . . ?
C44 C43 C48 C52 173.89(9) . . . . ?
C44 C45 C46 C47 -1.01(17) . . . . ?
C45 C44 C49 C50 -58.21(13) . . . . ?
C45 C44 C49 C51 63.54(13) . . . . ?
C45 C46 C47 C48 0.59(17) . . . . ?
C46 C47 C48 C43 1.37(16) . . . . ?
C46 C47 C48 C52 -175.59(10) . . . . ?
C47 C48 C52 C53 72.93(12) . . . . ?
C47 C48 C52 C54 -50.36(13) . . . . ?
C48 C43 C44 C45 2.52(15) . . . . ?
C48 C43 C44 C49 -174.51(9) . . . . ?
C49 C44 C45 C46 176.64(10) . . . . ?

loop_
_exptl_oxdiff_crystal_face_indexfrac_h
_exptl_oxdiff_crystal_face_indexfrac_k
_exptl_oxdiff_crystal_face_indexfrac_l
_exptl_oxdiff_crystal_face_x
_exptl_oxdiff_crystal_face_y
_exptl_oxdiff_crystal_face_z
0.0006 4.0039 4.9960 -0.4627 -0.0085 0.2055
-0.0006 -4.0039 -4.9960 0.4627 0.0085 -0.2055
-1.0004 -1.9996 4.9954 -0.2096 0.0564 -0.3271
1.0004 1.9996 -4.9954 0.2096 -0.0564 0.3271
-1.0000 -0.0003 0.0002 -0.0035 0.1219 -0.0152
1.0000 0.0003 -0.0002 0.0035 -0.1219 0.0152
-0.0008 -5.0030 -0.9997 0.2722 -0.0382 -0.4033
0.0008 5.0030 0.9997 -0.2722 0.0382 0.4033
0.9999 -1.0020 -4.9958 0.3379 -0.0849 0.0684
2.0001 1.0028 4.9953 -0.3273 -0.2807 -0.0228
-0.9996 1.9991 -4.9951 0.2025 0.1873 0.2967
-2.0001 -1.0028 -4.9953 0.3273 0.2807 0.0228
-2.0008 -5.0036 -0.9994 0.2651 0.2055 -0.4337
3.0008 5.0028 -1.9980 -0.0866 -0.2995 0.5326
